data_7033407
loop_
_publ_author_name
'Wei, Yongqin'
'Sa, Rongjian'
'Li, Qiaohong'
'Wu, Kechen'

_publ_section_title
;
 Highly stable and sensitive LnMOF ratiometric thermometers constructed
 with mixed ligands.
;
_journal_issue 7
_journal_name_full 'Dalton transactions (Cambridge, England : 2003)'
_journal_page_first 3067
_journal_page_last 3074
_journal_paper_doi 10.1039/c4dt03421j
_journal_volume 44
_journal_year 2015
_chemical_formula_sum 'C25 H19 N3 O10 S2 Tb'
_chemical_formula_weight 744.47
_chemical_name_systematic
; 
 ? 
;
_space_group_IT_number 2
_symmetry_cell_setting triclinic
_symmetry_space_group_name_Hall '-P 1'
_symmetry_space_group_name_H-M 'P -1'
_atom_sites_solution_hydrogens geom
_atom_sites_solution_primary direct
_atom_sites_solution_secondary difmap
_audit_creation_method SHELXL-97
_audit_update_record
;
2014-12-04 deposited with the CCDC.
2014-12-15 downloaded from the CCDC.
;
_cell_angle_alpha 109.6780(10)
_cell_angle_beta 103.133(3)
_cell_angle_gamma 109.48
_cell_formula_units_Z 2
_cell_length_a 10.803(3)
_cell_length_b 12.027(3)
_cell_length_c 12.040(3)
_cell_measurement_reflns_used 3785
_cell_measurement_temperature 293(2)
_cell_measurement_theta_max 27.4816
_cell_measurement_theta_min 2.0105
_cell_volume 1283.1(6)
_computing_cell_refinement 'CrystalClear (Rigaku Corp., 2000)'
_computing_data_collection 'CrystalClear (Rigaku Corp., 2000)'
_computing_data_reduction 'CrystalClear (Rigaku Corp., 2000)'
_computing_molecular_graphics 'Bruker SHELXTL'
_computing_publication_material 'Bruker SHELXTL'
_computing_structure_refinement 'SHELXL-97 (Sheldrick, 1997)'
_computing_structure_solution 'SHELXS-97 (Sheldrick, 1990)'
_diffrn_ambient_temperature 293(2)
_diffrn_measured_fraction_theta_full 0.965
_diffrn_measured_fraction_theta_max 0.965
_diffrn_measurement_device_type 'Rigaku Mercury CCD'
_diffrn_measurement_method '\w scans'
_diffrn_radiation_monochromator graphite
_diffrn_radiation_source 'Rotating Anode'
_diffrn_radiation_type MoK\a
_diffrn_radiation_wavelength 0.71073
_diffrn_reflns_av_R_equivalents 0.0232
_diffrn_reflns_av_unetI/netI 0.0421
_diffrn_reflns_limit_h_max 11
_diffrn_reflns_limit_h_min -13
_diffrn_reflns_limit_k_max 15
_diffrn_reflns_limit_k_min -14
_diffrn_reflns_limit_l_max 15
_diffrn_reflns_limit_l_min -15
_diffrn_reflns_number 9754
_diffrn_reflns_theta_full 27.48
_diffrn_reflns_theta_max 27.48
_diffrn_reflns_theta_min 2.01
_diffrn_standards_decay_% 0
_diffrn_standards_interval_count 0
_diffrn_standards_interval_time 0
_diffrn_standards_number 0
_exptl_absorpt_coefficient_mu 2.985
_exptl_absorpt_correction_T_max 0.899
_exptl_absorpt_correction_T_min 0.744
_exptl_absorpt_correction_type multi-scan
_exptl_crystal_colour Yellow
_exptl_crystal_density_diffrn 1.927
_exptl_crystal_density_method 'not measured'
_exptl_crystal_description Prism
_exptl_crystal_F_000 734
_exptl_crystal_size_max 0.144
_exptl_crystal_size_mid 0.092
_exptl_crystal_size_min 0.040
_refine_diff_density_max 1.651
_refine_diff_density_min -1.813
_refine_diff_density_rms 0.409
_refine_ls_extinction_method none
_refine_ls_goodness_of_fit_ref 1.036
_refine_ls_hydrogen_treatment mixed
_refine_ls_matrix_type full
_refine_ls_number_parameters 371
_refine_ls_number_reflns 5444
_refine_ls_number_restraints 0
_refine_ls_restrained_S_all 1.037
_refine_ls_R_factor_all 0.0441
_refine_ls_R_factor_gt 0.0339
_refine_ls_shift/su_max 0.002
_refine_ls_shift/su_mean 0.000
_refine_ls_structure_factor_coef Fsqd
_refine_ls_weighting_details 'calc w=1/[\s^2^(Fo^2^)+(0.1332P)^2^+0.0000P] where P=(Fo^2^+2Fc^2^)/3'
_refine_ls_weighting_scheme calc
_refine_ls_wR_factor_gt 0.1029
_refine_ls_wR_factor_ref 0.1623
_reflns_number_gt 4976
_reflns_number_total 5444
_reflns_threshold_expression >2sigma(I)
_cod_data_source_file c4dt03421j2.cif
_cod_data_source_block Tb-BDC-DSTP
_cod_depositor_comments
;
The following automatic conversions were performed:

'_symmetry_cell_setting' value 'Triclinic' changed to 'triclinic'
according to
/usr/data/users/saulius/crontab/automatic-downloads/rss-feeds/RSC/lib/dictionaries/cif_core.dic
dictionary named 'cif_core.dic' version 2.4.2 from
2011-04-26.

'_exptl_absorpt_correction_type' value 'Multi-scan'
changed to 'multi-scan' according to
/usr/data/users/saulius/crontab/automatic-downloads/rss-feeds/RSC/lib/dictionaries/cif_core.dic
dictionary named 'cif_core.dic' version 2.4.2 from 2011-04-26.

Automatic conversion script
Id: cif_fix_values 2935 2014-11-11 08:27:57Z andrius 

 Adding full bibliography for 7033405--7033408.cif.
;
_cod_original_sg_symbol_H-M P-1
_cod_database_code 7033407

loop_
_symmetry_equiv_pos_as_xyz
'x, y, z'
'-x, -y, -z'

loop_
_atom_site_label
_atom_site_type_symbol
_atom_site_fract_x
_atom_site_fract_y
_atom_site_fract_z
_atom_site_U_iso_or_equiv
_atom_site_adp_type
_atom_site_occupancy
_atom_site_symmetry_multiplicity
_atom_site_calc_flag
_atom_site_refinement_flags
Tb1 Tb 0.53242(3) 0.96481(2) 0.68224(2) 0.01405(14) Uani 1 1 d .
S1 S 0.33969(16) 1.71558(13) 1.35511(13) 0.0160(3) Uani 1 1 d .
S2 S 0.30474(18) 1.23389(15) 1.24873(16) 0.0227(3) Uani 1 1 d .
O1W O -0.0967(10) 0.6218(9) 0.2779(8) 0.093(3) Uani 1 1 d .
O1 O 0.1871(6) 1.6471(5) 1.3002(5) 0.0394(13) Uani 1 1 d .
O2W O 0.7607(13) 0.5588(12) 0.4426(10) 0.110(4) Uani 1 1 d .
O2 O 0.4008(5) 1.7588(5) 1.4927(4) 0.0242(10) Uani 1 1 d .
O3 O 0.3978(6) 1.8213(4) 1.3210(5) 0.0305(11) Uani 1 1 d .
O4 O 0.2897(7) 1.2779(5) 1.3687(6) 0.0421(15) Uani 1 1 d .
O5 O 0.1725(5) 1.1472(5) 1.1394(6) 0.0370(13) Uani 1 1 d .
O6 O 0.4089(5) 1.1792(4) 1.2492(5) 0.0245(10) Uani 1 1 d .
O7 O 0.3315(5) 0.9776(6) 0.5806(5) 0.0340(12) Uani 1 1 d .
O8 O 0.3133(5) 1.0337(5) 0.4212(4) 0.0226(10) Uani 1 1 d U
N1 N 0.7735(6) 1.1361(5) 0.8681(5) 0.0207(11) Uani 1 1 d .
N2 N 0.5275(6) 1.1017(5) 0.8921(5) 0.0189(11) Uani 1 1 d .
N3 N 0.3258(6) 0.8572(5) 0.7431(5) 0.0199(11) Uani 1 1 d .
C1 C 0.8963(7) 1.1449(7) 0.8587(7) 0.0278(15) Uani 1 1 d .
H1A H 0.8958 1.0721 0.7980 0.033 Uiso 1 1 calc R
C2 C 1.0262(8) 1.2575(8) 0.9351(7) 0.0325(16) Uani 1 1 d .
H2A H 1.1105 1.2588 0.9278 0.039 Uiso 1 1 calc R
C3 C 1.0248(8) 1.3670(7) 1.0218(7) 0.0354(18) Uani 1 1 d .
H3A H 1.1077 1.4458 1.0702 0.043 Uiso 1 1 calc R
C4 C 0.9007(7) 1.3576(6) 1.0351(6) 0.0263(14) Uani 1 1 d .
H4A H 0.8997 1.4293 1.0960 0.032 Uiso 1 1 calc R
C5 C 0.7736(7) 1.2405(5) 0.9579(5) 0.0183(12) Uani 1 1 d .
C6 C 0.6365(7) 1.2216(6) 0.9719(5) 0.0204(13) Uani 1 1 d .
C7 C 0.6209(8) 1.3198(6) 1.0637(6) 0.0235(14) Uani 1 1 d .
H7A H 0.6981 1.4018 1.1180 0.028 Uiso 1 1 calc R
C8 C 0.4914(8) 1.2930(6) 1.0721(6) 0.0251(15) Uani 1 1 d .
C9 C 0.3777(8) 1.1651(6) 0.9900(6) 0.0233(14) Uani 1 1 d .
H9A H 0.2881 1.1442 0.9933 0.028 Uiso 1 1 calc R
C10 C 0.4013(6) 1.0744(6) 0.9073(6) 0.0147(11) Uani 1 1 d .
C11 C 0.2888(7) 0.9346(6) 0.8245(6) 0.0182(12) Uani 1 1 d .
C12 C 0.1576(7) 0.8882(7) 0.8342(7) 0.0255(14) Uani 1 1 d .
H12A H 0.1350 0.9448 0.8911 0.031 Uiso 1 1 calc R
C13 C 0.0611(8) 0.7573(7) 0.7587(7) 0.0331(17) Uani 1 1 d .
H13A H -0.0273 0.7244 0.7639 0.040 Uiso 1 1 calc R
C14 C 0.0976(8) 0.6772(7) 0.6766(7) 0.0292(15) Uani 1 1 d .
H14A H 0.0343 0.5886 0.6245 0.035 Uiso 1 1 calc R
C15 C 0.2302(8) 0.7296(6) 0.6717(7) 0.0285(15) Uani 1 1 d .
H15A H 0.2546 0.6737 0.6162 0.034 Uiso 1 1 calc R
C16 C 0.4643(7) 1.3964(6) 1.1553(6) 0.0194(13) Uani 1 1 d .
C17 C 0.3807(7) 1.3809(6) 1.2296(6) 0.0213(13) Uani 1 1 d .
C18 C 0.3500(7) 1.4807(6) 1.2930(6) 0.0202(12) Uani 1 1 d .
H18A H 0.2949 1.4684 1.3409 0.024 Uiso 1 1 calc R
C19 C 0.4003(7) 1.5993(6) 1.2861(6) 0.0192(13) Uani 1 1 d .
C20 C 0.4894(8) 1.6216(6) 1.2221(6) 0.0229(13) Uani 1 1 d .
H20A H 0.5260 1.7022 1.2199 0.028 Uiso 1 1 calc R
C21 C 0.5241(9) 1.5232(6) 1.1612(7) 0.0288(16) Uani 1 1 d .
H21A H 0.5889 1.5411 1.1227 0.035 Uiso 1 1 calc R
C22 C 0.2686(7) 1.0067(6) 0.5018(6) 0.0198(13) Uani 1 1 d .
C23 C 0.1297(7) 1.0050(7) 0.5002(6) 0.0211(13) Uani 1 1 d .
C24 C 0.0552(8) 0.9341(8) 0.5538(7) 0.0306(16) Uani 1 1 d .
H24A H 0.0927 0.8888 0.5889 0.037 Uiso 1 1 calc R
C25 C -0.0738(8) 0.9303(7) 0.5554(7) 0.0258(14) Uani 1 1 d .
H25A H -0.1220 0.8848 0.5933 0.031 Uiso 1 1 calc R
H1 H -0.1454 0.6262 0.3226 0.1215(12) Uiso 1 1 d R
H4 H 0.7943 0.6313 0.5069 0.1126(12) Uiso 1 1 d R
H2 H -0.0566 0.5893 0.3149 0.1253(16) Uiso 1 1 d R
H3 H 0.6726 0.5041 0.4060 0.1314(13) Uiso 1 1 d R

loop_
_atom_site_aniso_label
_atom_site_aniso_U_11
_atom_site_aniso_U_22
_atom_site_aniso_U_33
_atom_site_aniso_U_23
_atom_site_aniso_U_13
_atom_site_aniso_U_12
Tb1 0.0163(2) 0.01433(18) 0.01473(19) 0.00699(13) 0.00788(13) 0.00862(13)
S1 0.0201(7) 0.0106(6) 0.0163(6) 0.0038(5) 0.0060(6) 0.0087(5)
S2 0.0311(9) 0.0174(7) 0.0349(8) 0.0168(6) 0.0214(7) 0.0166(6)
O1W 0.073(6) 0.086(7) 0.071(6) 0.000(5) 0.036(5) 0.012(5)
O1 0.023(3) 0.030(3) 0.043(3) 0.003(2) 0.002(2) 0.008(2)
O2W 0.130(9) 0.132(10) 0.082(7) 0.034(6) 0.053(7) 0.080(8)
O2 0.029(3) 0.025(2) 0.020(2) 0.0090(18) 0.0118(19) 0.012(2)
O3 0.046(3) 0.018(2) 0.032(3) 0.0167(19) 0.018(2) 0.013(2)
O4 0.078(4) 0.034(3) 0.056(4) 0.033(3) 0.053(3) 0.040(3)
O5 0.024(3) 0.033(3) 0.063(4) 0.026(3) 0.019(3) 0.017(2)
O6 0.031(3) 0.024(2) 0.033(2) 0.0193(19) 0.016(2) 0.018(2)
O7 0.021(2) 0.052(3) 0.050(3) 0.038(3) 0.016(2) 0.024(2)
O8 0.019(2) 0.032(2) 0.032(2) 0.0181(18) 0.0204(18) 0.0170(18)
N1 0.017(3) 0.022(3) 0.021(2) 0.009(2) 0.005(2) 0.008(2)
N2 0.019(3) 0.021(2) 0.017(2) 0.0095(19) 0.011(2) 0.006(2)
N3 0.023(3) 0.020(2) 0.020(2) 0.010(2) 0.010(2) 0.011(2)
C1 0.021(3) 0.025(3) 0.031(3) 0.008(3) 0.009(3) 0.009(3)
C2 0.017(3) 0.041(4) 0.038(4) 0.017(3) 0.011(3) 0.011(3)
C3 0.024(4) 0.033(4) 0.033(4) 0.012(3) 0.005(3) 0.001(3)
C4 0.024(4) 0.021(3) 0.024(3) 0.005(2) 0.009(3) 0.006(3)
C5 0.023(3) 0.014(3) 0.016(3) 0.006(2) 0.006(2) 0.007(2)
C6 0.023(3) 0.018(3) 0.013(3) 0.007(2) 0.001(2) 0.005(2)
C7 0.030(4) 0.015(3) 0.020(3) 0.006(2) 0.007(3) 0.008(3)
C8 0.044(4) 0.009(3) 0.013(3) -0.002(2) 0.007(3) 0.011(3)
C9 0.028(3) 0.016(3) 0.021(3) 0.003(2) 0.010(3) 0.009(3)
C10 0.016(3) 0.015(3) 0.020(3) 0.009(2) 0.011(2) 0.011(2)
C11 0.021(3) 0.019(3) 0.016(3) 0.008(2) 0.008(2) 0.009(2)
C12 0.021(3) 0.031(3) 0.027(3) 0.011(3) 0.014(3) 0.013(3)
C13 0.018(3) 0.041(4) 0.035(4) 0.021(3) 0.011(3) 0.002(3)
C14 0.027(4) 0.019(3) 0.033(4) 0.007(3) 0.012(3) 0.005(3)
C15 0.034(4) 0.016(3) 0.028(3) 0.005(2) 0.017(3) 0.004(3)
C16 0.033(4) 0.015(3) 0.018(3) 0.006(2) 0.012(3) 0.019(3)
C17 0.022(3) 0.021(3) 0.023(3) 0.015(2) 0.004(2) 0.011(2)
C18 0.029(3) 0.019(3) 0.023(3) 0.009(2) 0.018(3) 0.016(3)
C19 0.023(3) 0.020(3) 0.015(3) 0.008(2) 0.005(2) 0.011(2)
C20 0.036(4) 0.017(3) 0.028(3) 0.012(2) 0.022(3) 0.016(3)
C21 0.042(4) 0.019(3) 0.031(3) 0.012(3) 0.024(3) 0.013(3)
C22 0.020(3) 0.022(3) 0.028(3) 0.013(2) 0.013(3) 0.015(3)
C23 0.017(3) 0.031(3) 0.025(3) 0.016(3) 0.014(3) 0.014(3)
C24 0.030(4) 0.043(4) 0.037(4) 0.033(3) 0.019(3) 0.019(3)
C25 0.026(3) 0.036(4) 0.036(4) 0.026(3) 0.022(3) 0.019(3)

loop_
_atom_type_symbol
_atom_type_description
_atom_type_scat_dispersion_real
_atom_type_scat_dispersion_imag
_atom_type_scat_source
C C 0.0033 0.0016 'International Tables Vol C Tables 4.2.6.8 and 6.1.1.4'
H H 0.0000 0.0000 'International Tables Vol C Tables 4.2.6.8 and 6.1.1.4'
N N 0.0061 0.0033 'International Tables Vol C Tables 4.2.6.8 and 6.1.1.4'
O O 0.0106 0.0060 'International Tables Vol C Tables 4.2.6.8 and 6.1.1.4'
S S 0.1246 0.1234 'International Tables Vol C Tables 4.2.6.8 and 6.1.1.4'
Tb Tb -0.1723 4.1537 'International Tables Vol C Tables 4.2.6.8 and 6.1.1.4'

loop_
_geom_angle_atom_site_label_1
_geom_angle_atom_site_label_2
_geom_angle_atom_site_label_3
_geom_angle
_geom_angle_site_symmetry_1
_geom_angle_site_symmetry_3
O8 Tb1 O7 114.92(17) 2_676 .
O8 Tb1 O6 89.03(16) 2_676 2_677
O7 Tb1 O6 138.89(17) . 2_677
O8 Tb1 O2 76.85(17) 2_676 1_544
O7 Tb1 O2 75.90(19) . 1_544
O6 Tb1 O2 78.10(17) 2_677 1_544
O8 Tb1 O3 77.38(17) 2_676 2_687
O7 Tb1 O3 70.61(19) . 2_687
O6 Tb1 O3 150.18(18) 2_677 2_687
O2 Tb1 O3 123.03(16) 1_544 2_687
O8 Tb1 N2 139.45(16) 2_676 .
O7 Tb1 N2 87.56(19) . .
O6 Tb1 N2 94.97(17) 2_677 .
O2 Tb1 N2 143.43(17) 1_544 .
O3 Tb1 N2 79.51(17) 2_687 .
O8 Tb1 N3 155.38(17) 2_676 .
O7 Tb1 N3 69.46(17) . .
O6 Tb1 N3 75.55(17) 2_677 .
O2 Tb1 N3 81.21(16) 1_544 .
O3 Tb1 N3 124.80(17) 2_687 .
N2 Tb1 N3 62.38(16) . .
O8 Tb1 N1 78.66(17) 2_676 .
O7 Tb1 N1 133.81(19) . .
O6 Tb1 N1 81.32(17) 2_677 .
O2 Tb1 N1 148.06(18) 1_544 .
O3 Tb1 N1 70.12(17) 2_687 .
N2 Tb1 N1 62.24(17) . .
N3 Tb1 N1 116.82(17) . .
O1 S1 O3 113.4(3) . .
O1 S1 O2 113.8(3) . .
O3 S1 O2 112.2(3) . .
O1 S1 C19 106.4(3) . .
O3 S1 C19 105.0(3) . .
O2 S1 C19 105.0(3) . .
O4 S2 O5 114.7(4) . .
O4 S2 O6 112.4(3) . .
O5 S2 O6 112.0(3) . .
O4 S2 C17 105.2(3) . .
O5 S2 C17 105.9(3) . .
O6 S2 C17 105.7(3) . .
H1 O1W H2 91.8 . .
H4 O2W H3 124.1 . .
S1 O2 Tb1 136.8(3) . 1_566
S1 O3 Tb1 160.4(3) . 2_687
S2 O6 Tb1 138.8(3) . 2_677
C22 O7 Tb1 149.8(5) . .
C22 O8 Tb1 148.8(4) . 2_676
C1 N1 C5 118.6(5) . .
C1 N1 Tb1 121.7(4) . .
C5 N1 Tb1 116.9(4) . .
C6 N2 C10 117.7(5) . .
C6 N2 Tb1 119.8(4) . .
C10 N2 Tb1 119.5(4) . .
C11 N3 C15 116.8(6) . .
C11 N3 Tb1 119.2(4) . .
C15 N3 Tb1 121.5(4) . .
N1 C1 C2 123.6(7) . .
N1 C1 H1A 118.2 . .
C2 C1 H1A 118.2 . .
C3 C2 C1 117.6(7) . .
C3 C2 H2A 121.2 . .
C1 C2 H2A 121.2 . .
C4 C3 C2 119.1(6) . .
C4 C3 H3A 120.4 . .
C2 C3 H3A 120.4 . .
C3 C4 C5 120.7(6) . .
C3 C4 H4A 119.6 . .
C5 C4 H4A 119.6 . .
N1 C5 C4 120.2(6) . .
N1 C5 C6 116.4(5) . .
C4 C5 C6 123.4(6) . .
N2 C6 C7 122.1(6) . .
N2 C6 C5 114.9(5) . .
C7 C6 C5 123.0(5) . .
C8 C7 C6 119.2(6) . .
C8 C7 H7A 120.4 . .
C6 C7 H7A 120.4 . .
C7 C8 C9 118.5(6) . .
C7 C8 C16 121.5(6) . .
C9 C8 C16 119.8(7) . .
C10 C9 C8 119.2(6) . .
C10 C9 H9A 120.4 . .
C8 C9 H9A 120.4 . .
C9 C10 N2 123.1(6) . .
C9 C10 C11 122.0(6) . .
N2 C10 C11 115.0(5) . .
N3 C11 C12 122.5(6) . .
N3 C11 C10 115.2(5) . .
C12 C11 C10 122.3(6) . .
C13 C12 C11 119.3(7) . .
C13 C12 H12A 120.3 . .
C11 C12 H12A 120.3 . .
C14 C13 C12 118.8(7) . .
C14 C13 H13A 120.6 . .
C12 C13 H13A 120.6 . .
C13 C14 C15 118.9(6) . .
C13 C14 H14A 120.5 . .
C15 C14 H14A 120.5 . .
N3 C15 C14 123.5(6) . .
N3 C15 H15A 118.2 . .
C14 C15 H15A 118.2 . .
C21 C16 C17 115.9(6) . .
C21 C16 C8 117.9(6) . .
C17 C16 C8 126.3(6) . .
C18 C17 C16 121.1(5) . .
C18 C17 S2 114.3(5) . .
C16 C17 S2 124.6(5) . .
C17 C18 C19 120.8(6) . .
C17 C18 H18A 119.6 . .
C19 C18 H18A 119.6 . .
C20 C19 C18 120.0(6) . .
C20 C19 S1 122.0(5) . .
C18 C19 S1 118.0(5) . .
C19 C20 C21 119.6(6) . .
C19 C20 H20A 120.2 . .
C21 C20 H20A 120.2 . .
C20 C21 C16 122.2(6) . .
C20 C21 H21A 118.9 . .
C16 C21 H21A 118.9 . .
O7 C22 O8 124.3(6) . .
O7 C22 C23 117.8(6) . .
O8 C22 C23 117.8(5) . .
C25 C23 C24 120.3(6) 2_576 .
C25 C23 C22 121.0(6) 2_576 .
C24 C23 C22 118.6(6) . .
C25 C24 C23 120.8(6) . .
C25 C24 H24A 119.6 . .
C23 C24 H24A 119.6 . .
C23 C25 C24 118.8(6) 2_576 .
C23 C25 H25A 120.6 2_576 .
C24 C25 H25A 120.6 . .

loop_
_geom_bond_atom_site_label_1
_geom_bond_atom_site_label_2
_geom_bond_distance
_geom_bond_site_symmetry_2
Tb1 O8 2.295(4) 2_676
Tb1 O7 2.318(5) .
Tb1 O6 2.354(4) 2_677
Tb1 O2 2.395(5) 1_544
Tb1 O3 2.445(4) 2_687
Tb1 N2 2.533(5) .
Tb1 N3 2.579(5) .
Tb1 N1 2.589(5) .
S1 O1 1.437(6) .
S1 O3 1.454(5) .
S1 O2 1.464(5) .
S1 C19 1.775(7) .
S2 O4 1.429(6) .
S2 O5 1.445(6) .
S2 O6 1.480(5) .
S2 C17 1.802(6) .
O1W H1 0.8359 .
O1W H2 0.8258 .
O2W H4 0.8356 .
O2W H3 0.8537 .
O2 Tb1 2.395(5) 1_566
O3 Tb1 2.445(4) 2_687
O6 Tb1 2.354(4) 2_677
O7 C22 1.255(7) .
O8 C22 1.265(8) .
O8 Tb1 2.295(4) 2_676
N1 C1 1.329(9) .
N1 C5 1.352(8) .
N2 C6 1.345(8) .
N2 C10 1.363(8) .
N3 C11 1.340(8) .
N3 C15 1.346(8) .
C1 C2 1.399(10) .
C1 H1A 0.9300 .
C2 C3 1.385(11) .
C2 H2A 0.9300 .
C3 C4 1.358(11) .
C3 H3A 0.9300 .
C4 C5 1.408(9) .
C4 H4A 0.9300 .
C5 C6 1.479(9) .
C6 C7 1.408(9) .
C7 C8 1.363(11) .
C7 H7A 0.9300 .
C8 C9 1.420(9) .
C8 C16 1.473(8) .
C9 C10 1.348(9) .
C9 H9A 0.9300 .
C10 C11 1.502(8) .
C11 C12 1.388(10) .
C12 C13 1.379(10) .
C12 H12A 0.9300 .
C13 C14 1.360(11) .
C13 H13A 0.9300 .
C14 C15 1.383(10) .
C14 H14A 0.9300 .
C15 H15A 0.9300 .
C16 C21 1.413(9) .
C16 C17 1.421(10) .
C17 C18 1.377(9) .
C18 C19 1.386(8) .
C18 H18A 0.9300 .
C19 C20 1.376(10) .
C20 C21 1.384(9) .
C20 H20A 0.9300 .
C21 H21A 0.9300 .
C22 C23 1.490(9) .
C23 C25 1.377(9) 2_576
C23 C24 1.393(9) .
C24 C25 1.384(10) .
C24 H24A 0.9300 .
C25 C23 1.377(9) 2_576
C25 H25A 0.9300 .

loop_
_geom_torsion_atom_site_label_1
_geom_torsion_atom_site_label_2
_geom_torsion_atom_site_label_3
_geom_torsion_atom_site_label_4
_geom_torsion
_geom_torsion_site_symmetry_1
_geom_torsion_site_symmetry_4
O1 S1 O2 Tb1 -113.9(4) . 1_566
O3 S1 O2 Tb1 16.5(5) . 1_566
C19 S1 O2 Tb1 130.1(4) . 1_566
O1 S1 O3 Tb1 76.1(11) . 2_687
O2 S1 O3 Tb1 -54.5(11) . 2_687
C19 S1 O3 Tb1 -168.1(10) . 2_687
O4 S2 O6 Tb1 45.0(5) . 2_677
O5 S2 O6 Tb1 -85.9(5) . 2_677
C17 S2 O6 Tb1 159.3(4) . 2_677
O8 Tb1 O7 C22 -19.9(10) 2_676 .
O6 Tb1 O7 C22 -140.2(9) 2_677 .
O2 Tb1 O7 C22 -87.8(10) 1_544 .
O3 Tb1 O7 C22 45.3(10) 2_687 .
N2 Tb1 O7 C22 125.1(10) . .
N3 Tb1 O7 C22 -173.6(10) . .
N1 Tb1 O7 C22 78.5(10) . .
O8 Tb1 N1 C1 -16.9(5) 2_676 .
O7 Tb1 N1 C1 -130.7(5) . .
O6 Tb1 N1 C1 73.8(5) 2_677 .
O2 Tb1 N1 C1 23.5(7) 1_544 .
O3 Tb1 N1 C1 -97.5(5) 2_687 .
N2 Tb1 N1 C1 174.2(5) . .
N3 Tb1 N1 C1 142.7(5) . .
O8 Tb1 N1 C5 143.6(4) 2_676 .
O7 Tb1 N1 C5 29.8(5) . .
O6 Tb1 N1 C5 -125.7(4) 2_677 .
O2 Tb1 N1 C5 -176.0(4) 1_544 .
O3 Tb1 N1 C5 63.0(4) 2_687 .
N2 Tb1 N1 C5 -25.3(4) . .
N3 Tb1 N1 C5 -56.8(5) . .
O8 Tb1 N2 C6 9.3(6) 2_676 .
O7 Tb1 N2 C6 -117.5(5) . .
O6 Tb1 N2 C6 103.7(5) 2_677 .
O2 Tb1 N2 C6 -179.6(4) 1_544 .
O3 Tb1 N2 C6 -46.7(5) 2_687 .
N3 Tb1 N2 C6 174.5(5) . .
N1 Tb1 N2 C6 26.2(4) . .
O8 Tb1 N2 C10 169.5(4) 2_676 .
O7 Tb1 N2 C10 42.7(4) . .
O6 Tb1 N2 C10 -96.2(4) 2_677 .
O2 Tb1 N2 C10 -19.5(6) 1_544 .
O3 Tb1 N2 C10 113.4(4) 2_687 .
N3 Tb1 N2 C10 -25.4(4) . .
N1 Tb1 N2 C10 -173.7(5) . .
O8 Tb1 N3 C11 -179.7(4) 2_676 .
O7 Tb1 N3 C11 -74.5(4) . .
O6 Tb1 N3 C11 127.5(5) 2_677 .
O2 Tb1 N3 C11 -152.7(5) 1_544 .
O3 Tb1 N3 C11 -28.3(5) 2_687 .
N2 Tb1 N3 C11 23.8(4) . .
N1 Tb1 N3 C11 55.2(5) . .
O8 Tb1 N3 C15 -18.2(8) 2_676 .
O7 Tb1 N3 C15 87.0(5) . .
O6 Tb1 N3 C15 -71.0(5) 2_677 .
O2 Tb1 N3 C15 8.9(5) 1_544 .
O3 Tb1 N3 C15 133.2(5) 2_687 .
N2 Tb1 N3 C15 -174.6(6) . .
N1 Tb1 N3 C15 -143.2(5) . .
C5 N1 C1 C2 -1.4(10) . .
Tb1 N1 C1 C2 158.8(6) . .
N1 C1 C2 C3 -2.4(11) . .
C1 C2 C3 C4 4.5(11) . .
C2 C3 C4 C5 -3.0(11) . .
C1 N1 C5 C4 3.0(9) . .
Tb1 N1 C5 C4 -158.2(5) . .
C1 N1 C5 C6 -174.9(6) . .
Tb1 N1 C5 C6 24.0(6) . .
C3 C4 C5 N1 -0.8(10) . .
C3 C4 C5 C6 176.9(6) . .
C10 N2 C6 C7 -3.7(9) . .
Tb1 N2 C6 C7 156.8(5) . .
C10 N2 C6 C5 174.7(5) . .
Tb1 N2 C6 C5 -24.8(7) . .
N1 C5 C6 N2 -0.3(8) . .
C4 C5 C6 N2 -178.1(6) . .
N1 C5 C6 C7 178.1(6) . .
C4 C5 C6 C7 0.3(9) . .
N2 C6 C7 C8 -0.2(9) . .
C5 C6 C7 C8 -178.5(6) . .
C6 C7 C8 C9 1.9(9) . .
C6 C7 C8 C16 -172.6(6) . .
C7 C8 C9 C10 0.3(10) . .
C16 C8 C9 C10 174.9(6) . .
C8 C9 C10 N2 -4.4(10) . .
C8 C9 C10 C11 175.5(6) . .
C6 N2 C10 C9 6.1(9) . .
Tb1 N2 C10 C9 -154.5(5) . .
C6 N2 C10 C11 -173.9(5) . .
Tb1 N2 C10 C11 25.6(6) . .
C15 N3 C11 C12 -1.4(9) . .
Tb1 N3 C11 C12 161.0(5) . .
C15 N3 C11 C10 176.9(6) . .
Tb1 N3 C11 C10 -20.7(7) . .
C9 C10 C11 N3 177.3(6) . .
N2 C10 C11 N3 -2.8(8) . .
C9 C10 C11 C12 -4.4(9) . .
N2 C10 C11 C12 175.5(6) . .
N3 C11 C12 C13 0.7(10) . .
C10 C11 C12 C13 -177.5(6) . .
C11 C12 C13 C14 0.0(11) . .
C12 C13 C14 C15 0.2(11) . .
C11 N3 C15 C14 1.6(10) . .
Tb1 N3 C15 C14 -160.4(6) . .
C13 C14 C15 N3 -1.0(11) . .
C7 C8 C16 C21 40.0(9) . .
C9 C8 C16 C21 -134.5(7) . .
C7 C8 C16 C17 -141.3(7) . .
C9 C8 C16 C17 44.2(9) . .
C21 C16 C17 C18 5.9(9) . .
C8 C16 C17 C18 -172.8(6) . .
C21 C16 C17 S2 -174.8(5) . .
C8 C16 C17 S2 6.4(9) . .
O4 S2 C17 C18 -26.8(6) . .
O5 S2 C17 C18 95.1(5) . .
O6 S2 C17 C18 -145.9(5) . .
O4 S2 C17 C16 153.9(6) . .
O5 S2 C17 C16 -84.2(6) . .
O6 S2 C17 C16 34.8(6) . .
C16 C17 C18 C19 -0.1(10) . .
S2 C17 C18 C19 -179.4(5) . .
C17 C18 C19 C20 -4.2(10) . .
C17 C18 C19 S1 173.0(5) . .
O1 S1 C19 C20 123.5(6) . .
O3 S1 C19 C20 3.0(6) . .
O2 S1 C19 C20 -115.5(6) . .
O1 S1 C19 C18 -53.6(6) . .
O3 S1 C19 C18 -174.1(5) . .
O2 S1 C19 C18 67.4(6) . .
C18 C19 C20 C21 2.3(10) . .
S1 C19 C20 C21 -174.7(6) . .
C19 C20 C21 C16 3.9(11) . .
C17 C16 C21 C20 -7.9(10) . .
C8 C16 C21 C20 171.0(7) . .
Tb1 O7 C22 O8 11.5(14) . .
Tb1 O7 C22 C23 -170.5(7) . .
Tb1 O8 C22 O7 12.5(13) 2_676 .
Tb1 O8 C22 C23 -165.4(6) 2_676 .
O7 C22 C23 C25 161.5(7) . 2_576
O8 C22 C23 C25 -20.4(10) . 2_576
O7 C22 C23 C24 -19.8(10) . .
O8 C22 C23 C24 158.2(6) . .
C25 C23 C24 C25 -1.8(12) 2_576 .
C22 C23 C24 C25 179.6(7) . .
C23 C24 C25 C23 1.8(12) . 2_576
